data_7023760
loop_
_publ_author_name
'Barbul, Ioana'
'Varga, Richard A.'
'Molloy, Kieran C.'
'Silvestru, Cristian'

_publ_section_title
;
 Di(imino)aryltin(iv) dichlorides as tectons for heterometallic
 coordination compounds.
;
_journal_issue 43
_journal_name_full 'Dalton transactions (Cambridge, England : 2003)'
_journal_page_first 15427
_journal_page_last 15436
_journal_paper_doi 10.1039/c3dt52022f
_journal_volume 42
_journal_year 2013
_chemical_formula_moiety 'C18 H18 Cl2 O4 Sn'
_chemical_formula_sum 'C18 H18 Cl2 O4 Sn'
_chemical_formula_weight 487.91
_chemical_name_systematic
;
?
;
_space_group_IT_number 14
_symmetry_cell_setting monoclinic
_symmetry_space_group_name_Hall '-P 2yn'
_symmetry_space_group_name_H-M 'P 1 21/n 1'
_atom_sites_solution_hydrogens geom
_atom_sites_solution_primary direct
_atom_sites_solution_secondary difmap
_audit_creation_method SHELXL-97
_cell_angle_alpha 90.00
_cell_angle_beta 92.092(7)
_cell_angle_gamma 90.00
_cell_formula_units_Z 4
_cell_length_a 9.477(4)
_cell_length_b 14.953(6)
_cell_length_c 13.247(5)
_cell_measurement_reflns_used 3506
_cell_measurement_temperature 297(2)
_cell_measurement_theta_max 25.05
_cell_measurement_theta_min 2.55
_cell_volume 1876.0(13)
_computing_cell_refinement 'Bruker SMART'
_computing_data_collection 'Bruker SMART'
_computing_data_reduction 'Bruker SAINT'
_computing_molecular_graphics 'Bruker SHELXTL'
_computing_publication_material 'Bruker SHELXTL'
_computing_structure_refinement 'Bruker SHELXTL'
_computing_structure_solution 'Bruker SHELXTL'
_diffrn_ambient_temperature 297(2)
_diffrn_measured_fraction_theta_full 1.000
_diffrn_measured_fraction_theta_max 1.000
_diffrn_measurement_device_type 'CCD area detector'
_diffrn_measurement_method 'phi and omega scans'
_diffrn_radiation_monochromator graphite
_diffrn_radiation_source 'fine-focus sealed tube'
_diffrn_radiation_type MoK\a
_diffrn_radiation_wavelength 0.71073
_diffrn_reflns_av_R_equivalents 0.0452
_diffrn_reflns_av_sigmaI/netI 0.0555
_diffrn_reflns_limit_h_max 11
_diffrn_reflns_limit_h_min -7
_diffrn_reflns_limit_k_max 17
_diffrn_reflns_limit_k_min -15
_diffrn_reflns_limit_l_max 15
_diffrn_reflns_limit_l_min -15
_diffrn_reflns_number 9686
_diffrn_reflns_theta_full 25.00
_diffrn_reflns_theta_max 25.00
_diffrn_reflns_theta_min 2.05
_exptl_absorpt_coefficient_mu 1.666
_exptl_absorpt_correction_T_max 0.7882
_exptl_absorpt_correction_T_min 0.7107
_exptl_absorpt_correction_type multi-scan
_exptl_absorpt_process_details 'Bruker, 2000.'
_exptl_crystal_colour colourless
_exptl_crystal_density_diffrn 1.728
_exptl_crystal_density_method 'not measured'
_exptl_crystal_description block
_exptl_crystal_F_000 968
_exptl_crystal_size_max 0.22
_exptl_crystal_size_mid 0.19
_exptl_crystal_size_min 0.15
_refine_diff_density_max 0.611
_refine_diff_density_min -0.460
_refine_diff_density_rms 0.099
_refine_ls_extinction_method none
_refine_ls_goodness_of_fit_ref 1.130
_refine_ls_hydrogen_treatment constr
_refine_ls_matrix_type full
_refine_ls_number_parameters 226
_refine_ls_number_reflns 3293
_refine_ls_number_restraints 0
_refine_ls_restrained_S_all 1.130
_refine_ls_R_factor_all 0.0726
_refine_ls_R_factor_gt 0.0574
_refine_ls_shift/su_max 0.001
_refine_ls_shift/su_mean 0.000
_refine_ls_structure_factor_coef Fsqd
_refine_ls_weighting_details 'calc w=1/[\s^2^(Fo^2^)+(0.0280P)^2^+5.7102P] where P=(Fo^2^+2Fc^2^)/3'
_refine_ls_weighting_scheme calc
_refine_ls_wR_factor_gt 0.1099
_refine_ls_wR_factor_ref 0.1158
_reflns_number_gt 2752
_reflns_number_total 3293
_reflns_threshold_expression >2sigma(I)
_cod_data_source_file c3dt52022f.txt
_cod_data_source_block 483r
_cod_depositor_comments
;
The following automatic conversions were performed:

'_symmetry_cell_setting' value 'Monoclinic' changed to 'monoclinic'
according to /home/saulius/struct/CIF-dictionaries/cif_core.dic
dictionary named 'cif_core.dic' version 2.4.2 from 2011-04-26.

Automatic conversion script
Id: cif_fix_values 1891 2012-01-12 08:04:46Z andrius 
;
_cod_original_sg_symbol_Hall '-P 2yn '
_cod_original_sg_symbol_H-M 'P2(1)/n '
_cod_database_code 7023760

loop_
_symmetry_equiv_pos_as_xyz
'x, y, z'
'-x+1/2, y+1/2, -z+1/2'
'-x, -y, -z'
'x-1/2, -y-1/2, z-1/2'

loop_
_atom_site_label
_atom_site_type_symbol
_atom_site_fract_x
_atom_site_fract_y
_atom_site_fract_z
_atom_site_U_iso_or_equiv
_atom_site_adp_type
_atom_site_occupancy
_atom_site_symmetry_multiplicity
_atom_site_calc_flag
_atom_site_refinement_flags
C1 C 0.2130(6) 0.8065(4) 0.0927(5) 0.0426(15) Uani 1 1 d .
C2 C 0.3275(7) 0.7502(4) 0.1108(5) 0.0471(17) Uani 1 1 d .
C3 C 0.4589(8) 0.7767(5) 0.0789(6) 0.0590(19) Uani 1 1 d .
H3 H 0.5364 0.7395 0.0907 0.071 Uiso 1 1 calc R
C4 C 0.4766(8) 0.8555(6) 0.0310(7) 0.072(2) Uani 1 1 d .
H4 H 0.5660 0.8729 0.0118 0.087 Uiso 1 1 calc R
C5 C 0.3628(8) 0.9095(5) 0.0108(6) 0.067(2) Uani 1 1 d .
H5 H 0.3744 0.9630 -0.0236 0.081 Uiso 1 1 calc R
C6 C 0.2324(7) 0.8852(5) 0.0408(6) 0.0541(19) Uani 1 1 d .
H6 H 0.1554 0.9222 0.0262 0.065 Uiso 1 1 calc R
C7 C 0.3152(7) 0.6616(5) 0.1622(6) 0.0569(19) Uani 1 1 d .
H7 H 0.3572 0.6150 0.1209 0.068 Uiso 1 1 calc R
C8 C 0.1745(9) 0.5843(5) 0.2672(7) 0.073(2) Uani 1 1 d .
H8A H 0.1473 0.5235 0.2498 0.088 Uiso 1 1 calc R
H8B H 0.1111 0.6072 0.3168 0.088 Uiso 1 1 calc R
C9 C 0.3227(11) 0.5883(7) 0.3050(8) 0.104(4) Uani 1 1 d .
H9A H 0.3278 0.5964 0.3777 0.124 Uiso 1 1 calc R
H9B H 0.3727 0.5340 0.2884 0.124 Uiso 1 1 calc R
C10 C -0.1436(7) 0.6656(4) 0.1299(6) 0.0454(16) Uani 1 1 d .
C11 C -0.1873(7) 0.6310(5) 0.0370(6) 0.0544(19) Uani 1 1 d .
C12 C -0.2886(8) 0.5642(5) 0.0319(8) 0.079(3) Uani 1 1 d .
H12 H -0.3191 0.5417 -0.0306 0.095 Uiso 1 1 calc R
C13 C -0.3441(10) 0.5312(6) 0.1179(11) 0.096(4) Uani 1 1 d .
H13 H -0.4106 0.4855 0.1136 0.115 Uiso 1 1 calc R
C14 C -0.3028(9) 0.5647(6) 0.2099(9) 0.086(3) Uani 1 1 d .
H14 H -0.3409 0.5419 0.2683 0.103 Uiso 1 1 calc R
C15 C -0.2030(8) 0.6333(5) 0.2163(7) 0.066(2) Uani 1 1 d .
H15 H -0.1764 0.6573 0.2789 0.080 Uiso 1 1 calc R
C16 C -0.1292(8) 0.6639(6) -0.0599(6) 0.068(2) Uani 1 1 d .
H16 H -0.2019 0.6977 -0.0981 0.081 Uiso 1 1 calc R
C17 C 0.0938(10) 0.6915(7) -0.1107(7) 0.091(3) Uani 1 1 d .
H17A H 0.1820 0.6760 -0.0756 0.110 Uiso 1 1 calc R
H17B H 0.1112 0.7387 -0.1590 0.110 Uiso 1 1 calc R
C18 C 0.0302(12) 0.6131(8) -0.1609(9) 0.115(4) Uani 1 1 d .
H18A H 0.0095 0.6263 -0.2316 0.138 Uiso 1 1 calc R
H18B H 0.0953 0.5631 -0.1569 0.138 Uiso 1 1 calc R
Cl1 Cl -0.12779(19) 0.89609(12) 0.08559(15) 0.0578(5) Uani 1 1 d .
Cl2 Cl 0.0135(2) 0.80502(14) 0.31389(14) 0.0674(5) Uani 1 1 d .
O1 O 0.1737(5) 0.6405(3) 0.1786(4) 0.0634(14) Uani 1 1 d .
O2 O 0.3809(6) 0.6633(4) 0.2553(4) 0.0839(18) Uani 1 1 d .
O3 O -0.0099(5) 0.7184(3) -0.0410(4) 0.0567(13) Uani 1 1 d .
O4 O -0.0854(10) 0.5929(5) -0.1164(6) 0.137(4) Uani 1 1 d .
Sn1 Sn 0.01024(5) 0.76764(3) 0.13730(4) 0.04200(17) Uani 1 1 d .

loop_
_atom_site_aniso_label
_atom_site_aniso_U_11
_atom_site_aniso_U_22
_atom_site_aniso_U_33
_atom_site_aniso_U_23
_atom_site_aniso_U_13
_atom_site_aniso_U_12
C1 0.033(3) 0.045(4) 0.049(4) -0.004(3) -0.003(3) -0.003(3)
C2 0.037(4) 0.049(4) 0.056(4) -0.004(3) 0.001(3) 0.000(3)
C3 0.056(5) 0.041(4) 0.081(5) 0.004(4) 0.005(4) 0.010(4)
C4 0.041(4) 0.084(6) 0.093(7) -0.002(5) 0.012(4) -0.014(4)
C5 0.059(5) 0.060(5) 0.083(6) 0.009(4) -0.001(4) -0.018(4)
C6 0.043(4) 0.043(4) 0.076(5) 0.003(4) -0.001(4) -0.006(3)
C7 0.045(4) 0.069(5) 0.057(5) 0.001(4) -0.004(4) 0.008(4)
C8 0.080(6) 0.059(5) 0.081(6) 0.022(4) 0.001(5) 0.001(4)
C9 0.095(8) 0.125(9) 0.090(7) 0.049(7) -0.015(6) -0.021(7)
C10 0.037(4) 0.031(4) 0.068(5) 0.001(3) 0.004(3) 0.005(3)
C11 0.030(4) 0.039(4) 0.093(6) -0.003(4) -0.004(4) 0.001(3)
C12 0.053(5) 0.055(5) 0.128(9) -0.004(5) -0.013(5) -0.005(4)
C13 0.054(6) 0.054(6) 0.179(12) 0.028(7) -0.001(7) -0.010(4)
C14 0.049(5) 0.075(6) 0.136(9) 0.051(6) 0.021(6) -0.001(5)
C15 0.044(4) 0.068(5) 0.087(6) 0.021(4) 0.010(4) 0.005(4)
C16 0.056(5) 0.071(6) 0.076(6) -0.022(5) -0.006(4) 0.000(4)
C17 0.069(6) 0.129(9) 0.077(6) -0.030(6) 0.019(5) -0.002(6)
C18 0.100(8) 0.117(9) 0.127(10) -0.060(8) -0.007(8) 0.041(7)
Cl1 0.0510(10) 0.0483(10) 0.0733(13) 0.0002(9) -0.0057(9) 0.0144(8)
Cl2 0.0739(13) 0.0790(13) 0.0486(11) -0.0115(10) -0.0053(10) 0.0063(11)
O1 0.044(3) 0.058(3) 0.087(4) 0.016(3) -0.011(3) 0.000(2)
O2 0.067(4) 0.101(5) 0.082(4) 0.031(3) -0.022(3) -0.019(3)
O3 0.053(3) 0.063(3) 0.054(3) -0.010(2) 0.005(2) -0.010(3)
O4 0.147(7) 0.122(6) 0.147(7) -0.094(6) 0.070(6) -0.058(6)
Sn1 0.0350(3) 0.0398(3) 0.0511(3) -0.0019(2) -0.00167(19) 0.0001(2)

loop_
_atom_type_symbol
_atom_type_description
_atom_type_scat_dispersion_real
_atom_type_scat_dispersion_imag
_atom_type_scat_source
C C 0.0033 0.0016 'International Tables Vol C Tables 4.2.6.8 and 6.1.1.4'
H H 0.0000 0.0000 'International Tables Vol C Tables 4.2.6.8 and 6.1.1.4'
O O 0.0106 0.0060 'International Tables Vol C Tables 4.2.6.8 and 6.1.1.4'
Sn Sn -0.6537 1.4246 'International Tables Vol C Tables 4.2.6.8 and 6.1.1.4'
Cl Cl 0.1484 0.1585 'International Tables Vol C Tables 4.2.6.8 and 6.1.1.4'

loop_
_geom_angle_atom_site_label_1
_geom_angle_atom_site_label_2
_geom_angle_atom_site_label_3
_geom_angle
C6 C1 C2 119.1(6)
C6 C1 Sn1 120.9(5)
C2 C1 Sn1 119.9(5)
C3 C2 C1 118.6(6)
C3 C2 C7 118.5(6)
C1 C2 C7 122.9(6)
C4 C3 C2 121.4(7)
C4 C3 H3 119.3
C2 C3 H3 119.3
C3 C4 C5 119.7(7)
C3 C4 H4 120.1
C5 C4 H4 120.1
C6 C5 C4 120.3(7)
C6 C5 H5 119.9
C4 C5 H5 119.9
C5 C6 C1 120.8(7)
C5 C6 H6 119.6
C1 C6 H6 119.6
O2 C7 O1 105.8(6)
O2 C7 C2 110.8(6)
O1 C7 C2 111.1(6)
O2 C7 H7 109.7
O1 C7 H7 109.7
C2 C7 H7 109.7
O1 C8 C9 103.2(7)
O1 C8 H8A 111.1
C9 C8 H8A 111.1
O1 C8 H8B 111.1
C9 C8 H8B 111.1
H8A C8 H8B 109.1
O2 C9 C8 104.8(7)
O2 C9 H9A 110.8
C8 C9 H9A 110.8
O2 C9 H9B 110.8
C8 C9 H9B 110.8
H9A C9 H9B 108.9
C15 C10 C11 119.3(7)
C15 C10 Sn1 121.0(6)
C11 C10 Sn1 119.7(5)
C10 C11 C12 119.8(8)
C10 C11 C16 122.1(6)
C12 C11 C16 118.1(8)
C13 C12 C11 120.5(9)
C13 C12 H12 119.7
C11 C12 H12 119.7
C14 C13 C12 120.5(9)
C14 C13 H13 119.8
C12 C13 H13 119.8
C13 C14 C15 119.8(9)
C13 C14 H14 120.1
C15 C14 H14 120.1
C10 C15 C14 120.1(9)
C10 C15 H15 119.9
C14 C15 H15 119.9
O4 C16 O3 106.7(7)
O4 C16 C11 110.0(8)
O3 C16 C11 110.8(6)
O4 C16 H16 109.7
O3 C16 H16 109.7
C11 C16 H16 109.7
O3 C17 C18 103.7(8)
O3 C17 H17A 111.0
C18 C17 H17A 111.0
O3 C17 H17B 111.0
C18 C17 H17B 111.0
H17A C17 H17B 109.0
O4 C18 C17 108.7(9)
O4 C18 H18A 110.0
C17 C18 H18A 110.0
O4 C18 H18B 110.0
C17 C18 H18B 110.0
H18A C18 H18B 108.3
C7 O1 C8 106.3(5)
C7 O1 Sn1 112.6(4)
C8 O1 Sn1 127.2(5)
C7 O2 C9 103.5(6)
C16 O3 C17 106.8(6)
C16 O3 Sn1 112.0(4)
C17 O3 Sn1 132.0(5)
C18 O4 C16 110.2(8)
C10 Sn1 C1 145.1(3)
C10 Sn1 Cl2 101.4(2)
C1 Sn1 Cl2 103.23(18)
C10 Sn1 Cl1 101.30(18)
C1 Sn1 Cl1 101.01(19)
Cl2 Sn1 Cl1 94.53(7)
C10 Sn1 O3 73.2(2)
C1 Sn1 O3 81.6(2)
Cl2 Sn1 O3 174.64(12)
Cl1 Sn1 O3 86.76(12)
C10 Sn1 O1 83.2(2)
C1 Sn1 O1 73.0(2)
Cl2 Sn1 O1 88.74(14)
Cl1 Sn1 O1 173.73(13)
O3 Sn1 O1 90.47(17)

loop_
_geom_bond_atom_site_label_1
_geom_bond_atom_site_label_2
_geom_bond_distance
C1 C6 1.378(9)
C1 C2 1.388(9)
C1 Sn1 2.112(6)
C2 C3 1.388(10)
C2 C7 1.496(10)
C3 C4 1.351(10)
C3 H3 0.9300
C4 C5 1.366(11)
C4 H4 0.9300
C5 C6 1.361(10)
C5 H5 0.9300
C6 H6 0.9300
C7 O2 1.362(8)
C7 O1 1.401(8)
C7 H7 0.9800
C8 O1 1.444(9)
C8 C9 1.476(12)
C8 H8A 0.9700
C8 H8B 0.9700
C9 O2 1.421(10)
C9 H9A 0.9700
C9 H9B 0.9700
C10 C15 1.381(10)
C10 C11 1.384(10)
C10 Sn1 2.111(6)
C11 C12 1.385(10)
C11 C16 1.497(11)
C12 C13 1.364(13)
C12 H12 0.9300
C13 C14 1.362(14)
C13 H13 0.9300
C14 C15 1.396(11)
C14 H14 0.9300
C15 H15 0.9300
C16 O4 1.372(10)
C16 O3 1.409(9)
C16 H16 0.9800
C17 O3 1.430(9)
C17 C18 1.467(13)
C17 H17A 0.9700
C17 H17B 0.9700
C18 O4 1.298(13)
C18 H18A 0.9700
C18 H18B 0.9700
Cl1 Sn1 2.4091(18)
Cl2 Sn1 2.404(2)
O1 Sn1 2.500(5)
O3 Sn1 2.475(5)

loop_
_geom_torsion_atom_site_label_1
_geom_torsion_atom_site_label_2
_geom_torsion_atom_site_label_3
_geom_torsion_atom_site_label_4
_geom_torsion
C6 C1 C2 C3 2.1(10)
Sn1 C1 C2 C3 178.7(5)
C6 C1 C2 C7 -177.1(7)
Sn1 C1 C2 C7 -0.4(9)
C1 C2 C3 C4 0.0(12)
C7 C2 C3 C4 179.2(7)
C2 C3 C4 C5 -1.8(13)
C3 C4 C5 C6 1.5(13)
C4 C5 C6 C1 0.6(12)
C2 C1 C6 C5 -2.4(11)
Sn1 C1 C6 C5 -179.0(6)
C3 C2 C7 O2 69.8(9)
C1 C2 C7 O2 -111.1(8)
C3 C2 C7 O1 -172.9(7)
C1 C2 C7 O1 6.2(10)
O1 C8 C9 O2 16.2(10)
C15 C10 C11 C12 -0.5(10)
Sn1 C10 C11 C12 -179.8(5)
C15 C10 C11 C16 179.0(7)
Sn1 C10 C11 C16 -0.3(9)
C10 C11 C12 C13 -1.1(11)
C16 C11 C12 C13 179.4(8)
C11 C12 C13 C14 1.3(14)
C12 C13 C14 C15 0.0(14)
C11 C10 C15 C14 1.9(10)
Sn1 C10 C15 C14 -178.9(6)
C13 C14 C15 C10 -1.7(12)
C10 C11 C16 O4 129.5(8)
C12 C11 C16 O4 -51.0(10)
C10 C11 C16 O3 11.7(10)
C12 C11 C16 O3 -168.8(6)
O3 C17 C18 O4 -6.7(13)
O2 C7 O1 C8 -31.1(8)
C2 C7 O1 C8 -151.5(6)
O2 C7 O1 Sn1 112.5(5)
C2 C7 O1 Sn1 -7.9(7)
C9 C8 O1 C7 8.2(9)
C9 C8 O1 Sn1 -128.2(7)
O1 C7 O2 C9 41.4(9)
C2 C7 O2 C9 162.0(7)
C8 C9 O2 C7 -35.4(10)
O4 C16 O3 C17 15.9(10)
C11 C16 O3 C17 135.7(7)
O4 C16 O3 Sn1 -135.1(6)
C11 C16 O3 Sn1 -15.3(7)
C18 C17 O3 C16 -5.9(10)
C18 C17 O3 Sn1 137.0(7)
C17 C18 O4 C16 17.4(14)
O3 C16 O4 C18 -21.1(13)
C11 C16 O4 C18 -141.4(10)
C15 C10 Sn1 C1 128.8(6)
C11 C10 Sn1 C1 -51.9(7)
C15 C10 Sn1 Cl2 -5.3(6)
C11 C10 Sn1 Cl2 173.9(5)
C15 C10 Sn1 Cl1 -102.4(5)
C11 C10 Sn1 Cl1 76.9(5)
C15 C10 Sn1 O3 174.6(6)
C11 C10 Sn1 O3 -6.2(5)
C15 C10 Sn1 O1 82.0(5)
C11 C10 Sn1 O1 -98.8(5)
C6 C1 Sn1 C10 124.4(6)
C2 C1 Sn1 C10 -52.2(8)
C6 C1 Sn1 Cl2 -101.8(5)
C2 C1 Sn1 Cl2 81.5(5)
C6 C1 Sn1 Cl1 -4.5(6)
C2 C1 Sn1 Cl1 178.9(5)
C6 C1 Sn1 O3 80.5(6)
C2 C1 Sn1 O3 -96.1(5)
C6 C1 Sn1 O1 173.6(6)
C2 C1 Sn1 O1 -3.0(5)
C16 O3 Sn1 C10 12.3(5)
C17 O3 Sn1 C10 -129.1(8)
C16 O3 Sn1 C1 167.8(5)
C17 O3 Sn1 C1 26.4(7)
C16 O3 Sn1 Cl1 -90.5(5)
C17 O3 Sn1 Cl1 128.0(7)
C16 O3 Sn1 O1 95.1(5)
C17 O3 Sn1 O1 -46.3(7)
C7 O1 Sn1 C10 160.4(5)
C8 O1 Sn1 C10 -65.4(6)
C7 O1 Sn1 C1 6.3(5)
C8 O1 Sn1 C1 140.5(6)
C7 O1 Sn1 Cl2 -98.0(5)
C8 O1 Sn1 Cl2 36.3(6)
C7 O1 Sn1 O3 87.3(5)
C8 O1 Sn1 O3 -138.4(6)
